data_2016510
loop_
_publ_author_name
'\'Slepokura, Katarzyna'
'Lis, Tadeusz'

_publ_section_title
;
 Dihydroxyacetone (DHA) monomer complexes with CaBr~2~ and CdCl~2~
;
_journal_coeditor_code SK3189
_journal_issue 3
_journal_name_full 'Acta Crystallographica Section C'
_journal_page_first m127
_journal_page_last m133
_journal_paper_doi 10.1107/S0108270108002527
_journal_volume 64
_journal_year 2008
_chemical_formula_iupac '[Ca2 (C3 H6 O3)2 (H2 O)8] Br4'
_chemical_formula_moiety 'C6 H28 Ca2 O14 4+ , 4Br -'
_chemical_formula_sum 'C6 H28 Br4 Ca2 O14'
_chemical_formula_weight 724.08
_chemical_name_common 'tetrahydrated calcium bromide complex of dihydroxyacetone'
_chemical_name_systematic
;
bis(\m-dihydroxyacetone)bis[tetraaquacalcium(II)] tetrabromide
;
_space_group_IT_number 2
_symmetry_cell_setting triclinic
_symmetry_space_group_name_Hall '-P 1'
_symmetry_space_group_name_H-M 'P -1'
_atom_sites_solution_hydrogens difmap
_atom_sites_solution_primary direct
_atom_sites_solution_secondary difmap
_cell_angle_alpha 90.73(3)
_cell_angle_beta 100.01(3)
_cell_angle_gamma 92.84(3)
_cell_formula_units_Z 2
_cell_length_a 9.225(2)
_cell_length_b 9.143(2)
_cell_length_c 14.504(3)
_cell_measurement_temperature 100(2)
_cell_volume 1202.9(5)
_computing_cell_refinement 'CrysAlis RED in KM-4 CCD Software (Oxford Diffraction, 2004)'
_computing_data_collection 'CrysAlis CCD in KM-4 CCD Software (Oxford Diffraction, 2004)'
_computing_data_reduction 'CrysAlis RED in KM-4 CCD Software (Oxford Diffraction, 2004)'
_computing_molecular_graphics 'XP in SHELXTL (Bruker, 1997)'
_computing_publication_material 'SHELXL97 (Sheldrick, 2008)'
_computing_structure_refinement 'SHELXL97 (Sheldrick, 2008)'
_computing_structure_solution 'SHELXS97 (Sheldrick, 2008)'
_diffrn_ambient_temperature 100(2)
_diffrn_measured_fraction_theta_full 0.968
_diffrn_measured_fraction_theta_max 0.968
_diffrn_measurement_device_type 'Kuma KM4 \k-geometry diffractometer with Sapphire CCD camera'
_diffrn_measurement_method \w
_diffrn_radiation_monochromator graphite
_diffrn_radiation_source 'Enhance (Mo) X-ray Source'
_diffrn_radiation_type MoK\a
_diffrn_radiation_wavelength 0.71073
_diffrn_reflns_av_R_equivalents 0.0352
_diffrn_reflns_av_sigmaI/netI 0.0302
_diffrn_reflns_limit_h_max 12
_diffrn_reflns_limit_h_min -12
_diffrn_reflns_limit_k_max 9
_diffrn_reflns_limit_k_min -12
_diffrn_reflns_limit_l_max 20
_diffrn_reflns_limit_l_min -20
_diffrn_reflns_number 18605
_diffrn_reflns_theta_full 29.99
_diffrn_reflns_theta_max 29.99
_diffrn_reflns_theta_min 3.25
_exptl_absorpt_coefficient_mu 7.169
_exptl_absorpt_correction_T_max 0.283
_exptl_absorpt_correction_T_min 0.100
_exptl_absorpt_correction_type analytical
_exptl_absorpt_process_details '(CrysAlis RED in KM-4 CCD Software; Oxford Diffraction, 2004)'
_exptl_crystal_colour colourless
_exptl_crystal_density_diffrn 1.999
_exptl_crystal_density_method 'not measured'
_exptl_crystal_description plate
_exptl_crystal_F_000 712
_exptl_crystal_size_max 0.41
_exptl_crystal_size_mid 0.36
_exptl_crystal_size_min 0.17
_refine_diff_density_max 0.56
_refine_diff_density_min -0.51
_refine_ls_extinction_coef 0.0042(3)
_refine_ls_extinction_expression Fc^*^=kFc[1+0.001xFc^2^\l^3^/sin(2\q)]^-1/4^
_refine_ls_extinction_method 'SHELXL97 (Sheldrick, 2008)'
_refine_ls_goodness_of_fit_ref 1.041
_refine_ls_hydrogen_treatment mixed
_refine_ls_matrix_type full
_refine_ls_number_parameters 326
_refine_ls_number_reflns 6788
_refine_ls_number_restraints 0
_refine_ls_restrained_S_all 1.041
_refine_ls_R_factor_all 0.0340
_refine_ls_R_factor_gt 0.0262
_refine_ls_shift/su_max 0.002
_refine_ls_shift/su_mean 0.000
_refine_ls_structure_factor_coef Fsqd
_refine_ls_weighting_details 'calc w = 1/[\s^2^(Fo^2^)+(0.0226P)^2^+1.5084P] where P=(Fo^2^+2Fc^2^)/3'
_refine_ls_weighting_scheme calc
_refine_ls_wR_factor_gt 0.0543
_refine_ls_wR_factor_ref 0.0566
_reflns_number_gt 5914
_reflns_number_total 6788
_reflns_threshold_expression I>2\s(I)
_cod_data_source_file sk3189.cif
_cod_data_source_block 2e
_cod_database_code 2016510
_cod_database_fobs_code 2016510

loop_
_symmetry_equiv_pos_as_xyz
'x, y, z'
'-x, -y, -z'

loop_
_atom_site_type_symbol
_atom_site_label
_atom_site_fract_x
_atom_site_fract_y
_atom_site_fract_z
_atom_site_U_iso_or_equiv
_atom_site_adp_type
_atom_site_calc_flag
_atom_site_refinement_flags
_atom_site_occupancy
Ca Ca1 0.63285(5) 0.70145(5) 0.53599(3) 0.00952(9) Uani d . 1
Ca Ca2 0.86425(5) -0.14340(5) 0.06977(3) 0.00968(9) Uani d . 1
Br Br1 -0.08780(13) 0.18346(14) 0.60201(4) 0.0187(2) Uani d P 0.975(6)
Br Br10 -0.055(3) 0.151(2) 0.5945(10) 0.008(4) Uiso d P 0.025(6)
Br Br2 0.51783(6) 0.55834(7) 0.83392(3) 0.01355(13) Uani d P 0.982(4)
Br Br20 0.480(4) 0.517(4) 0.8217(17) 0.023(6) Uiso d P 0.018(4)
Br Br3 0.54270(2) 1.05372(2) 0.786199(15) 0.01241(6) Uani d . 1
Br Br4 1.02493(2) 0.62171(2) -0.200618(15) 0.01209(6) Uani d . 1
O O1 0.46396(18) 0.80712(18) 0.62929(12) 0.0138(3) Uani d . 1
O O2 0.39955(17) 0.55151(17) 0.54709(11) 0.0112(3) Uani d . 1
O O3 0.1726(2) 0.37366(19) 0.53995(14) 0.0195(4) Uani d . 1
O O11 0.66830(19) 0.02448(18) 0.06410(13) 0.0156(3) Uani d . 1
O O21 0.90772(17) 0.10635(16) 0.00636(11) 0.0106(3) Uani d . 1
O O31 0.98118(18) 0.34748(18) -0.07075(13) 0.0154(3) Uani d . 1
C C1 0.3257(2) 0.7400(2) 0.64072(17) 0.0132(4) Uani d . 1
C C2 0.3080(2) 0.5927(2) 0.59223(15) 0.0110(4) Uani d . 1
C C3 0.1756(3) 0.4967(3) 0.60107(18) 0.0175(5) Uani d . 1
C C11 0.6734(2) 0.1713(2) 0.03371(17) 0.0126(4) Uani d . 1
C C21 0.8140(2) 0.1973(2) -0.00252(15) 0.0099(4) Uani d . 1
C C31 0.8346(2) 0.3368(2) -0.05349(17) 0.0138(4) Uani d . 1
O O1W 0.4665(2) 0.7297(2) 0.39579(13) 0.0192(4) Uani d . 1
O O2W 0.7011(2) 0.53261(19) 0.66324(13) 0.0140(3) Uani d . 1
O O3W 0.8466(2) 0.8183(2) 0.63258(15) 0.0232(4) Uani d . 1
O O4W 0.6571(3) 0.9509(2) 0.49154(17) 0.0277(5) Uani d . 1
O O5W 0.7991(2) -0.18762(19) -0.09965(12) 0.0139(3) Uani d . 1
O O6W 1.0636(2) -0.0472(2) 0.18447(13) 0.0183(4) Uani d . 1
O O7W 0.6744(2) -0.3330(2) 0.04917(14) 0.0191(4) Uani d . 1
O O8W 0.7946(2) -0.1919(2) 0.22102(13) 0.0202(4) Uani d . 1
H H1 0.492(4) 0.860(4) 0.671(3) 0.031(10) Uiso d . 1
H H3 0.102(4) 0.320(4) 0.551(3) 0.037(10) Uiso d . 1
H H1A 0.2447 0.8017 0.6133 0.016 Uiso calc R 1
H H1B 0.3223 0.7288 0.7081 0.016 Uiso calc R 1
H H3A 0.1815 0.4644 0.6665 0.021 Uiso calc R 1
H H3B 0.0849 0.5509 0.5837 0.021 Uiso calc R 1
H H11 0.607(4) 0.020(4) 0.094(3) 0.026(9) Uiso d . 1
H H31 0.985(4) 0.413(4) -0.105(3) 0.032(10) Uiso d . 1
H H11A 0.6698 0.2399 0.0865 0.015 Uiso calc R 1
H H11B 0.5882 0.1869 -0.0163 0.015 Uiso calc R 1
H H31A 0.7642 0.3360 -0.1134 0.017 Uiso calc R 1
H H31B 0.8163 0.4219 -0.0150 0.017 Uiso calc R 1
H H1W 0.466(5) 0.777(5) 0.351(3) 0.053(13) Uiso d . 1
H H2W 0.403(4) 0.666(4) 0.381(3) 0.038(11) Uiso d . 1
H H3W 0.786(5) 0.530(4) 0.691(3) 0.036(10) Uiso d . 1
H H4W 0.663(5) 0.539(4) 0.703(3) 0.038(11) Uiso d . 1
H H5W 0.895(5) 0.786(5) 0.682(3) 0.053(13) Uiso d . 1
H H6W 0.871(4) 0.889(5) 0.626(3) 0.037(11) Uiso d . 1
H H7W 0.601(5) 0.993(5) 0.458(3) 0.044(12) Uiso d . 1
H H8W 0.710(5) 0.998(5) 0.507(3) 0.047(14) Uiso d . 1
H H9W 0.859(5) -0.239(5) -0.118(3) 0.058(14) Uiso d . 1
H H10W 0.725(5) -0.216(4) -0.123(3) 0.040(11) Uiso d . 1
H H11W 1.093(4) -0.096(5) 0.226(3) 0.041(11) Uiso d . 1
H H12W 1.132(4) 0.005(4) 0.170(2) 0.027(9) Uiso d . 1
H H13W 0.639(4) -0.364(4) -0.001(3) 0.018(8) Uiso d . 1
H H14W 0.640(5) -0.387(5) 0.088(3) 0.051(12) Uiso d . 1
H H15W 0.854(5) -0.183(5) 0.270(3) 0.050(12) Uiso d . 1
H H16W 0.719(5) -0.170(4) 0.232(3) 0.039(11) Uiso d . 1

loop_
_atom_site_aniso_label
_atom_site_aniso_U_11
_atom_site_aniso_U_22
_atom_site_aniso_U_33
_atom_site_aniso_U_12
_atom_site_aniso_U_13
_atom_site_aniso_U_23
Ca1 0.0096(2) 0.00916(18) 0.0096(2) -0.00049(14) 0.00141(15) 0.00070(15)
Ca2 0.00818(19) 0.01002(18) 0.0113(2) 0.00057(14) 0.00264(15) 0.00216(15)
Br1 0.0156(3) 0.0215(3) 0.01675(15) -0.0085(3) -0.00141(15) 0.00596(15)
Br2 0.01202(18) 0.0156(2) 0.01324(14) -0.00064(15) 0.00322(10) 0.00132(11)
Br3 0.01319(11) 0.01305(10) 0.01134(10) -0.00063(7) 0.00352(8) -0.00033(8)
Br4 0.01207(10) 0.01260(10) 0.01153(10) 0.00160(7) 0.00157(8) 0.00117(8)
O1 0.0131(8) 0.0130(7) 0.0149(8) -0.0030(6) 0.0028(6) -0.0058(6)
O2 0.0123(8) 0.0113(7) 0.0105(7) 0.0003(6) 0.0035(6) -0.0007(6)
O3 0.0158(9) 0.0173(8) 0.0270(10) -0.0096(7) 0.0123(7) -0.0093(7)
O11 0.0119(8) 0.0158(8) 0.0222(9) 0.0036(6) 0.0104(7) 0.0065(7)
O21 0.0097(7) 0.0095(7) 0.0130(8) 0.0025(5) 0.0027(6) 0.0007(6)
O31 0.0126(8) 0.0109(7) 0.0237(9) 0.0018(6) 0.0052(7) 0.0068(7)
C1 0.0117(10) 0.0136(10) 0.0155(11) 0.0015(8) 0.0059(8) -0.0010(8)
C2 0.0114(10) 0.0145(10) 0.0063(9) 0.0002(8) -0.0006(7) 0.0016(8)
C3 0.0163(11) 0.0168(11) 0.0214(12) -0.0029(9) 0.0104(9) -0.0066(9)
C11 0.0101(10) 0.0130(10) 0.0152(11) 0.0027(8) 0.0032(8) 0.0016(8)
C21 0.0102(10) 0.0100(9) 0.0091(10) 0.0013(7) 0.0002(7) -0.0021(7)
C31 0.0114(10) 0.0111(9) 0.0190(11) 0.0036(8) 0.0022(8) 0.0039(8)
O1W 0.0221(9) 0.0176(8) 0.0144(9) -0.0073(7) -0.0048(7) 0.0059(7)
O2W 0.0119(8) 0.0180(8) 0.0119(8) -0.0006(6) 0.0014(7) 0.0027(6)
O3W 0.0283(10) 0.0130(9) 0.0222(10) -0.0050(7) -0.0108(8) 0.0036(7)
O4W 0.0222(10) 0.0156(9) 0.0374(13) -0.0074(8) -0.0153(9) 0.0108(8)
O5W 0.0099(8) 0.0164(8) 0.0145(8) -0.0008(6) 0.0007(6) -0.0015(6)
O6W 0.0172(9) 0.0213(9) 0.0150(9) -0.0067(7) 0.0004(7) 0.0033(7)
O7W 0.0190(9) 0.0212(9) 0.0165(9) -0.0078(7) 0.0039(7) 0.0010(7)
O8W 0.0125(9) 0.0338(10) 0.0146(9) 0.0009(7) 0.0028(7) 0.0040(8)

loop_
_atom_type_symbol
_atom_type_description
_atom_type_scat_dispersion_real
_atom_type_scat_dispersion_imag
_atom_type_scat_source
C C 0.0033 0.0016 'International Tables Vol C Tables 4.2.6.8 and 6.1.1.4'
H H 0.0000 0.0000 'International Tables Vol C Tables 4.2.6.8 and 6.1.1.4'
O O 0.0106 0.0060 'International Tables Vol C Tables 4.2.6.8 and 6.1.1.4'
Br Br -0.2901 2.4595 'International Tables Vol C Tables 4.2.6.8 and 6.1.1.4'
Ca Ca 0.2262 0.3064 'International Tables Vol C Tables 4.2.6.8 and 6.1.1.4'

loop_
_geom_angle_atom_site_label_1
_geom_angle_atom_site_label_2
_geom_angle_atom_site_label_3
_geom_angle_site_symmetry_1
_geom_angle_site_symmetry_3
_geom_angle
O1W Ca1 O3 . 2_666 94.51(7)
O1W Ca1 O4W . . 72.42(8)
O3 Ca1 O4W 2_666 . 93.81(8)
O1W Ca1 O3W . . 141.91(7)
O3 Ca1 O3W 2_666 . 77.91(7)
O4W Ca1 O3W . . 70.95(8)
O1W Ca1 O2W . . 142.93(7)
O3 Ca1 O2W 2_666 . 91.42(7)
O4W Ca1 O2W . . 143.62(8)
O3W Ca1 O2W . . 75.06(7)
O1W Ca1 O1 . . 91.85(7)
O3 Ca1 O1 2_666 . 170.43(6)
O4W Ca1 O1 . . 81.29(8)
O3W Ca1 O1 . . 92.68(7)
O2W Ca1 O1 . . 87.79(7)
O1W Ca1 O2 . . 72.42(7)
O3 Ca1 O2 2_666 . 125.88(6)
O4W Ca1 O2 . . 128.07(7)
O3W Ca1 O2 . . 141.39(7)
O2W Ca1 O2 . . 74.51(6)
O1 Ca1 O2 . . 63.01(6)
O1W Ca1 O2 . 2_666 74.11(7)
O3 Ca1 O2 2_666 2_666 62.36(6)
O4W Ca1 O2 . 2_666 136.73(7)
O3W Ca1 O2 . 2_666 129.80(7)
O2W Ca1 O2 . 2_666 76.50(6)
O1 Ca1 O2 . 2_666 126.52(6)
O2 Ca1 O2 . 2_666 63.55(6)
O1W Ca1 Ca1 . 2_666 70.22(6)
O3 Ca1 Ca1 2_666 2_666 93.77(5)
O4W Ca1 Ca1 . 2_666 142.32(6)
O3W Ca1 Ca1 . 2_666 146.64(6)
O2W Ca1 Ca1 . 2_666 72.89(5)
O1 Ca1 Ca1 . 2_666 95.11(5)
O2 Ca1 Ca1 . 2_666 32.12(4)
O2 Ca1 Ca1 2_666 2_666 31.43(4)
O6W Ca2 O7W . . 140.44(7)
O6W Ca2 O31 . 2_755 82.60(7)
O7W Ca2 O31 . 2_755 82.32(7)
O6W Ca2 O11 . . 106.71(7)
O7W Ca2 O11 . . 86.08(7)
O31 Ca2 O11 2_755 . 168.40(6)
O6W Ca2 O8W . . 73.78(7)
O7W Ca2 O8W . . 71.61(7)
O31 Ca2 O8W 2_755 . 95.67(7)
O11 Ca2 O8W . . 80.73(7)
O6W Ca2 O5W . . 140.38(7)
O7W Ca2 O5W . . 74.42(7)
O31 Ca2 O5W 2_755 . 86.22(7)
O11 Ca2 O5W . . 90.54(7)
O8W Ca2 O5W . . 145.37(7)
O6W Ca2 O21 . . 79.11(7)
O7W Ca2 O21 . . 137.71(7)
O31 Ca2 O21 2_755 . 126.87(6)
O11 Ca2 O21 . . 62.93(6)
O8W Ca2 O21 . . 125.32(7)
O5W Ca2 O21 . . 77.67(6)
O6W Ca2 O21 . 2_755 71.18(6)
O7W Ca2 O21 . 2_755 130.99(6)
O31 Ca2 O21 2_755 2_755 63.18(6)
O11 Ca2 O21 . 2_755 125.86(6)
O8W Ca2 O21 . 2_755 140.86(7)
O5W Ca2 O21 . 2_755 69.84(6)
O21 Ca2 O21 . 2_755 63.72(6)
O6W Ca2 Ca2 . 2_755 72.44(5)
O7W Ca2 Ca2 . 2_755 145.20(6)
O31 Ca2 Ca2 2_755 2_755 94.76(5)
O11 Ca2 Ca2 . 2_755 94.68(5)
O8W Ca2 Ca2 . 2_755 142.92(6)
O5W Ca2 Ca2 . 2_755 70.78(5)
O21 Ca2 Ca2 . 2_755 32.13(4)
O21 Ca2 Ca2 2_755 2_755 31.59(4)
C1 O1 Ca1 . . 124.54(13)
C1 O1 H1 . . 109(3)
Ca1 O1 H1 . . 122(3)
C2 O2 Ca1 . . 122.66(14)
C2 O2 Ca1 . 2_666 120.83(14)
Ca1 O2 Ca1 . 2_666 116.45(6)
C3 O3 Ca1 . 2_666 127.14(14)
C3 O3 H3 . . 104(3)
Ca1 O3 H3 2_666 . 126(3)
O1 C1 C2 . . 108.4(2)
O1 C1 H1A . . 110.0
C2 C1 H1A . . 110.0
O1 C1 H1B . . 110.0
C2 C1 H1B . . 110.0
H1A C1 H1B . . 108.4
O2 C2 C1 . . 121.2(2)
O2 C2 C3 . . 120.8(2)
C1 C2 C3 . . 118.0(2)
O3 C3 C2 . . 107.6(2)
O3 C3 H3A . . 110.2
C2 C3 H3A . . 110.2
O3 C3 H3B . . 110.2
C2 C3 H3B . . 110.2
H3A C3 H3B . . 108.5
C11 O11 Ca2 . . 125.62(13)
C11 O11 H11 . . 105(3)
Ca2 O11 H11 . . 125(3)
C21 O21 Ca2 . . 122.23(14)
C21 O21 Ca2 . 2_755 120.35(14)
Ca2 O21 Ca2 . 2_755 116.28(6)
C31 O31 Ca2 . 2_755 124.21(13)
C31 O31 H31 . . 106(3)
Ca2 O31 H31 2_755 . 122(3)
O11 C11 C21 . . 107.5(2)
O11 C11 H11A . . 110.2
C21 C11 H11A . . 110.2
O11 C11 H11B . . 110.2
C21 C11 H11B . . 110.2
H11A C11 H11B . . 108.5
O21 C21 C11 . . 121.2(2)
O21 C21 C31 . . 120.9(2)
C11 C21 C31 . . 117.9(2)
O31 C31 C21 . . 108.3(2)
O31 C31 H31A . . 110.0
C21 C31 H31A . . 110.0
O31 C31 H31B . . 110.0
C21 C31 H31B . . 110.0
H31A C31 H31B . . 108.4
Ca1 O1W H1W . . 136(3)
Ca1 O1W H2W . . 117(3)
H1W O1W H2W . . 105(4)
Ca1 O2W H3W . . 122(3)
Ca1 O2W H4W . . 116(3)
H3W O2W H4W . . 100(4)
Ca1 O3W H5W . . 127(3)
Ca1 O3W H6W . . 123(4)
H5W O3W H6W . . 110(5)
Ca1 O4W H7W . . 127(3)
Ca1 O4W H8W . . 127(4)
H7W O4W H8W . . 106(5)
Ca2 O5W H9W . . 110(3)
Ca2 O5W H10W . . 123(3)
H9W O5W H10W . . 107(4)
Ca2 O6W H11W . . 118(3)
Ca2 O6W H12W . . 122(2)
H11W O6W H12W . . 110(4)
Ca2 O7W H13W . . 121(2)
Ca2 O7W H14W . . 131(3)
H13W O7W H14W . . 107(4)
Ca2 O8W H15W . . 122(3)
Ca2 O8W H16W . . 122(3)
H15W O8W H16W . . 106(4)

loop_
_geom_bond_atom_site_label_1
_geom_bond_atom_site_label_2
_geom_bond_site_symmetry_2
_geom_bond_distance
_geom_bond_publ_flag
Ca1 O1 . 2.458(2) no
Ca1 O2 . 2.524(2) no
Ca1 O2 2_666 2.574(2) no
Ca1 O3 2_666 2.387(2) no
Ca1 O1W . 2.351(2) no
Ca1 O2W . 2.439(2) no
Ca1 O3W . 2.405(2) no
Ca1 O4W . 2.388(2) no
Ca1 Ca1 2_666 4.334(2) no
Ca2 O11 . 2.420(2) no
Ca2 O21 . 2.512(2) no
Ca2 O21 2_755 2.550(2) no
Ca2 O31 2_755 2.402(2) no
Ca2 O5W . 2.450(2) no
Ca2 O6W . 2.380(2) no
Ca2 O7W . 2.380(2) no
Ca2 O8W . 2.431(2) no
Ca2 Ca2 2_755 4.300(2) no
O1 C1 . 1.425(3) yes
O1 H1 . 0.77(4) ?
O2 C2 . 1.225(3) yes
O2 Ca1 2_666 2.5740(18) ?
O3 C3 . 1.419(3) yes
O3 Ca1 2_666 2.3867(19) ?
O3 H3 . 0.84(4) ?
C1 C2 . 1.500(3) ?
C1 H1A . 0.99 ?
C1 H1B . 0.99 ?
C2 C3 . 1.493(3) ?
C3 H3A . 0.99 ?
C3 H3B . 0.99 ?
O11 C11 . 1.419(3) yes
O11 H11 . 0.77(4) ?
O21 C21 . 1.221(3) yes
O21 Ca2 2_755 2.5505(17) ?
O31 C31 . 1.416(3) yes
O31 Ca2 2_755 2.4025(18) ?
O31 H31 . 0.78(4) ?
C11 C21 . 1.492(3) ?
C11 H11A . 0.99 ?
C11 H11B . 0.99 ?
C21 C31 . 1.503(3) ?
C31 H31A . 0.99 ?
C31 H31B . 0.99 ?
O1W H1W . 0.78(5) ?
O1W H2W . 0.80(4) ?
O2W H3W . 0.82(4) ?
O2W H4W . 0.73(4) ?
O3W H5W . 0.84(5) ?
O3W H6W . 0.69(4) ?
O4W H7W . 0.77(5) ?
O4W H8W . 0.64(5) ?
O5W H9W . 0.82(5) ?
O5W H10W . 0.74(4) ?
O6W H11W . 0.77(4) ?
O6W H12W . 0.83(4) ?
O7W H13W . 0.78(4) ?
O7W H14W . 0.85(5) ?
O8W H15W . 0.82(5) ?
O8W H16W . 0.78(4) ?

loop_
_geom_hbond_atom_site_label_D
_geom_hbond_atom_site_label_H
_geom_hbond_atom_site_label_A
_geom_hbond_site_symmetry_A
_geom_hbond_distance_DH
_geom_hbond_distance_HA
_geom_hbond_distance_DA
_geom_hbond_angle_DHA
O1 H1 Br3 . 0.77(4) 2.39(4) 3.150(2) 169(4)
O3 H3 Br1 . 0.84(4) 2.33(4) 3.159(2) 172(4)
O11 H11 Br3 2_666 0.77(4) 2.48(4) 3.222(2) 162(3)
O31 H31 Br4 . 0.78(4) 2.43(4) 3.206(2) 173(4)
O1W H1W Br3 2_676 0.78(5) 2.53(5) 3.312(2) 175(4)
O1W H2W O2W 2_666 0.80(4) 2.06(4) 2.828(3) 161(4)
O2W H4W Br2 . 0.73(4) 2.52(4) 3.244(2) 177(4)
O2W H3W Br4 1_556 0.82(4) 2.57(4) 3.340(2) 157(3)
O3W H6W Br1 1_665 0.69(4) 2.73(4) 3.412(2) 169(4)
O3W H5W Br4 1_556 0.84(5) 2.47(5) 3.288(2) 163(4)
O4W H8W Br1 1_665 0.64(5) 2.64(5) 3.276(3) 169(5)
O4W H7W O1 2_676 0.77(5) 2.28(5) 2.979(3) 152(4)
O5W H10W Br2 1_544 0.74(4) 2.73(4) 3.396(2) 151(4)
O5W H9W Br4 1_545 0.82(5) 2.49(5) 3.298(2) 170(4)
O6W H11W Br1 2_656 0.77(4) 2.64(4) 3.328(2) 150(4)
O6W H12W O5W 2_755 0.83(4) 2.10(4) 2.840(3) 149(3)
O7W H13W Br2 1_544 0.78(4) 2.54(4) 3.321(2) 175(3)
O7W H14W Br2 2_656 0.85(5) 2.50(5) 3.322(2) 164(4)
O8W H15W Br1 2_656 0.82(5) 2.59(5) 3.387(2) 165(4)
O8W H16W Br3 2_666 0.78(4) 2.66(4) 3.401(2) 160(4)
C1 H1B Br2 . 0.99 2.87 3.526(3) 125
C3 H3A Br4 1_456 0.99 3.00 3.602(3) 121
C11 H11A Br2 2_666 0.99 2.95 3.794(3) 144
C11 H11B Br3 1_544 0.99 3.05 3.710(3) 125
C31 H31A Br2 1_554 0.99 3.13 3.785(3) 125

loop_
_geom_torsion_atom_site_label_1
_geom_torsion_atom_site_label_2
_geom_torsion_atom_site_label_3
_geom_torsion_atom_site_label_4
_geom_torsion_site_symmetry_1
_geom_torsion_site_symmetry_4
_geom_torsion
_geom_torsion_publ_flag
O1W Ca1 O1 C1 . . 67.17(17) ?
O4W Ca1 O1 C1 . . 139.08(18) ?
O3W Ca1 O1 C1 . . -150.66(17) ?
O2W Ca1 O1 C1 . . -75.73(17) ?
O2 Ca1 O1 C1 . . -2.01(15) ?
O2 Ca1 O1 C1 2_666 . -4.35(19) ?
Ca1 Ca1 O1 C1 2_666 . -3.13(17) ?
O1W Ca1 O2 C2 . . -102.08(17) ?
O3 Ca1 O2 C2 2_666 . 175.23(16) ?
O4W Ca1 O2 C2 . . -52.7(2) ?
O3W Ca1 O2 C2 . . 55.8(2) ?
O2W Ca1 O2 C2 . . 94.93(17) ?
O1 Ca1 O2 C2 . . -0.59(16) ?
O2 Ca1 O2 C2 2_666 . 177.3(2) ?
Ca1 Ca1 O2 C2 2_666 . 177.3(2) ?
O1W Ca1 O2 Ca1 . 2_666 80.61(8) ?
O3 Ca1 O2 Ca1 2_666 2_666 -2.08(10) ?
O4W Ca1 O2 Ca1 . 2_666 130.04(9) ?
O3W Ca1 O2 Ca1 . 2_666 -121.52(10) ?
O2W Ca1 O2 Ca1 . 2_666 -82.37(8) ?
O1 Ca1 O2 Ca1 . 2_666 -177.90(9) ?
O2 Ca1 O2 Ca1 2_666 2_666 0.0 ?
Ca1 O1 C1 C2 . . 3.8(2) ?
Ca1 O2 C2 C3 . . -176.63(16) ?
Ca1 O2 C2 C3 2_666 . 0.6(3) ?
Ca1 O2 C2 C1 . . 2.9(3) ?
Ca1 O2 C2 C1 2_666 . -179.88(15) ?
O1 C1 C2 O2 . . -4.2(3) yes
O1 C1 C2 C3 . . 175.4(2) yes
Ca1 O3 C3 C2 2_666 . 13.5(3) ?
O2 C2 C3 O3 . . -8.1(3) yes
C1 C2 C3 O3 . . 172.3(2) yes
O6W Ca2 O11 C11 . . 65.78(19) ?
O7W Ca2 O11 C11 . . -152.38(18) ?
O31 Ca2 O11 C11 2_755 . -151.7(3) ?
O8W Ca2 O11 C11 . . 135.64(19) ?
O5W Ca2 O11 C11 . . -78.03(18) ?
O21 Ca2 O11 C11 . . -2.19(16) ?
O21 Ca2 O11 C11 2_755 . -12.8(2) ?
Ca2 Ca2 O11 C11 2_755 . -7.27(18) ?
O6W Ca2 O21 C21 . . -117.90(18) ?
O7W Ca2 O21 C21 . . 44.9(2) ?
O31 Ca2 O21 C21 2_755 . 170.05(16) ?
O11 Ca2 O21 C21 . . -2.61(16) ?
O8W Ca2 O21 C21 . . -56.90(19) ?
O5W Ca2 O21 C21 . . 94.43(17) ?
O21 Ca2 O21 C21 2_755 . 167.8(2) ?
Ca2 Ca2 O21 C21 2_755 . 167.8(2) ?
O6W Ca2 O21 Ca2 . 2_755 74.26(8) ?
O7W Ca2 O21 Ca2 . 2_755 -122.97(9) ?
O31 Ca2 O21 Ca2 2_755 2_755 2.21(10) ?
O11 Ca2 O21 Ca2 . 2_755 -170.45(9) ?
O8W Ca2 O21 Ca2 . 2_755 135.26(8) ?
O5W Ca2 O21 Ca2 . 2_755 -73.41(8) ?
O21 Ca2 O21 Ca2 2_755 2_755 0.0 ?
Ca2 O11 C11 C21 . . 5.5(3) ?
Ca2 O21 C21 C11 . . 6.8(3) ?
Ca2 O21 C21 C11 2_755 . 174.20(15) ?
Ca2 O21 C21 C31 . . -170.94(15) ?
Ca2 O21 C21 C31 2_755 . -3.6(3) ?
O11 C11 C21 O21 . . -7.7(3) yes
O11 C11 C21 C31 . . 170.1(2) yes
Ca2 O31 C31 C21 2_755 . 20.0(3) ?
O21 C21 C31 O31 . . -9.6(3) yes
C11 C21 C31 O31 . . 172.6(2) yes
